data_2212118
loop_
_publ_author_name
'Bian, He-Dong'
'Huang, Fu-Ping'
'Yu, Qing'
'Liang, Hong'

_publ_section_title
;Aqua[(benzothiazol-2-ylsulfanyl)acetato-\k<i>O</i>]bis(1,10-phenanthroline-\k^2^<i>N</i>,<i>N</i>')cadmium(II)
 nitrate monohydrate
;
_journal_coeditor_code CV2166
_journal_issue 2
_journal_name_full 'Acta Crystallographica Section E'
_journal_page_first m369
_journal_page_last m371
_journal_paper_doi 10.1107/S1600536806055565
_journal_volume 63
_journal_year 2007
_chemical_formula_iupac '[Cd (C9 H6 N O2 S2) (C12 H8 N2)2 (H2 O)] N O3, H2 O'
_chemical_formula_moiety 'C33 H24 Cd N5 O3 S2 +, N O3 -, H2 O'
_chemical_formula_sum 'C33 H26 Cd N6 O7 S2'
_chemical_formula_weight 795.12
_chemical_name_systematic
;
Aqua[(benzothiazol-2-ylsulfanyl)acetato-\kO]bis(1,10-phenanthroline-
\k^2^N,N')cadmium(II) nitrate monohydrate
;
_space_group_IT_number 2
_symmetry_cell_setting triclinic
_symmetry_space_group_name_Hall '-P 1'
_symmetry_space_group_name_H-M 'P -1'
_atom_sites_solution_hydrogens geom
_atom_sites_solution_primary direct
_atom_sites_solution_secondary difmap
_audit_creation_method SHELXL-97
_cell_angle_alpha 61.742(2)
_cell_angle_beta 82.225(3)
_cell_angle_gamma 89.823(3)
_cell_formula_units_Z 2
_cell_length_a 9.545(2)
_cell_length_b 13.733(4)
_cell_length_c 14.150(4)
_cell_measurement_reflns_used 3522
_cell_measurement_temperature 298(2)
_cell_measurement_theta_max 26.129
_cell_measurement_theta_min 2.512
_cell_volume 1614.8(7)
_computing_cell_refinement SMART
_computing_data_collection 'SMART (Bruker, 1998)'
_computing_data_reduction 'SAINT (Bruker, 1998)'
_computing_molecular_graphics 'SHELXTL (Bruker, 1997)'
_computing_publication_material SHELXTL
_computing_structure_refinement 'SHELXL97 (Sheldrick, 1997)'
_computing_structure_solution 'SHELXS97 (Sheldrick, 1997)'
_diffrn_ambient_temperature 298(2)
_diffrn_measured_fraction_theta_full 0.985
_diffrn_measured_fraction_theta_max 0.985
_diffrn_measurement_device_type 'Bruker SMART CCD area-detector'
_diffrn_measurement_method '\f and \w'
_diffrn_radiation_monochromator graphite
_diffrn_radiation_source 'fine-focus sealed tube'
_diffrn_radiation_type MoK\a
_diffrn_radiation_wavelength 0.71073
_diffrn_reflns_av_R_equivalents 0.0254
_diffrn_reflns_av_sigmaI/netI 0.0518
_diffrn_reflns_limit_h_max 11
_diffrn_reflns_limit_h_min -9
_diffrn_reflns_limit_k_max 16
_diffrn_reflns_limit_k_min -15
_diffrn_reflns_limit_l_max 16
_diffrn_reflns_limit_l_min -16
_diffrn_reflns_number 8450
_diffrn_reflns_theta_full 25.01
_diffrn_reflns_theta_max 25.01
_diffrn_reflns_theta_min 1.65
_diffrn_standards_decay_% 0
_diffrn_standards_interval_count 0
_diffrn_standards_number 0
_exptl_absorpt_coefficient_mu 0.865
_exptl_absorpt_correction_T_max 0.8128
_exptl_absorpt_correction_T_min 0.7346
_exptl_absorpt_correction_type multi-scan
_exptl_absorpt_process_details '(SADABS; Bruker, 1998)'
_exptl_crystal_colour colourless
_exptl_crystal_density_diffrn 1.635
_exptl_crystal_density_method 'not measured'
_exptl_crystal_description block
_exptl_crystal_F_000 804
_exptl_crystal_size_max 0.38
_exptl_crystal_size_mid 0.33
_exptl_crystal_size_min 0.25
_refine_diff_density_max 0.582
_refine_diff_density_min -0.515
_refine_ls_extinction_method none
_refine_ls_goodness_of_fit_ref 1.002
_refine_ls_hydrogen_treatment constr
_refine_ls_matrix_type full
_refine_ls_number_parameters 442
_refine_ls_number_reflns 5602
_refine_ls_number_restraints 0
_refine_ls_restrained_S_all 1.002
_refine_ls_R_factor_all 0.0526
_refine_ls_R_factor_gt 0.0361
_refine_ls_shift/su_max 0.001
_refine_ls_shift/su_mean 0.000
_refine_ls_structure_factor_coef Fsqd
_refine_ls_weighting_details 'calc w=1/[\s^2^(Fo^2^)+(0.0474P)^2^+0.3252P] where P=(Fo^2^+2Fc^2^)/3'
_refine_ls_weighting_scheme calc
_refine_ls_wR_factor_gt 0.0816
_refine_ls_wR_factor_ref 0.0939
_reflns_number_gt 4439
_reflns_number_total 5602
_reflns_threshold_expression I>2\s(I)
_cod_data_source_file cv2166.cif
_cod_data_source_block I
_cod_depositor_comments
;
The following automatic conversions were performed:
'_symmetry_cell_setting' value 'Triclinic' changed to 'triclinic'
according to '/home/saulius/struct/CIF-dictionaries/cif_core.dic'
dictionary named 'cif_core.dic' version 2.4.1 from 2010-06-29.

Automatic conversion script
Id: cif_fix_enum 1527 2010-12-29 10:47:43Z saulius 

The following automatic conversions were performed:

'_symmetry_cell_setting' value 'Triclinic' changed to 'triclinic'
according to /home/saulius/struct/CIF-dictionaries/cif_core.dic
dictionary named 'cif_core.dic' version 2.4.1 from 2010-06-29.

Automatic conversion script
Id: cif_fix_values 1715 2011-07-08 13:25:40Z adriana 
;
_cod_database_code 2212118
_cod_database_fobs_code 2212118

loop_
_symmetry_equiv_pos_as_xyz
'x, y, z'
'-x, -y, -z'

loop_
_atom_site_type_symbol
_atom_site_label
_atom_site_fract_x
_atom_site_fract_y
_atom_site_fract_z
_atom_site_U_iso_or_equiv
_atom_site_adp_type
_atom_site_calc_flag
_atom_site_refinement_flags
_atom_site_occupancy
Cd Cd1 0.79349(3) 0.53611(2) 0.70922(2) 0.03461(11) Uani d . 1
N N1 0.6706(4) 0.1492(3) 0.9222(3) 0.0421(8) Uani d . 1
N N2 0.6217(3) 0.6716(2) 0.6496(2) 0.0346(7) Uani d . 1
N N3 0.5934(3) 0.4609(2) 0.6762(2) 0.0355(7) Uani d . 1
N N4 0.9018(3) 0.6378(3) 0.7802(2) 0.0381(7) Uani d . 1
N N5 0.6963(3) 0.4688(2) 0.8952(2) 0.0351(7) Uani d . 1
N N6 0.2139(4) 0.0933(3) 0.6072(3) 0.0510(9) Uani d . 1
O O1 0.8935(3) 0.3738(2) 0.7808(2) 0.0453(7) Uani d . 1
O O2 0.9479(3) 0.3953(2) 0.6157(2) 0.0555(8) Uani d . 1
O O3 0.2561(4) 0.1607(3) 0.6315(3) 0.0846(11) Uani d . 1
O O4 0.1124(4) 0.1193(3) 0.5549(3) 0.0950(13) Uani d . 1
O O5 0.2686(5) 0.0069(3) 0.6299(3) 0.0955(13) Uani d . 1
O O6 0.9160(3) 0.6477(2) 0.5413(2) 0.0528(8) Uani d . 1
H H34 0.9572 0.6257 0.4984 0.079 Uiso d R 1
H H35 0.8982 0.7142 0.5005 0.079 Uiso d R 1
O O7 0.8415(4) 0.0249(4) 0.5631(4) 0.1077(14) Uani d . 1
H H36 0.9224 0.0438 0.5704 0.162 Uiso d R 1
H H37 0.8591 0.0019 0.5168 0.162 Uiso d R 1
S S1 0.75950(12) 0.03784(9) 1.10915(8) 0.0496(3) Uani d . 1
S S2 0.95704(12) 0.13273(9) 0.90101(8) 0.0516(3) Uani d . 1
C C1 0.9283(4) 0.3376(3) 0.7155(3) 0.0347(8) Uani d . 1
C C2 0.9388(5) 0.2138(3) 0.7597(3) 0.0464(10) Uani d . 1
H H2A 1.0193 0.2026 0.7170 0.056 Uiso calc R 1
H H2B 0.8546 0.1843 0.7478 0.056 Uiso calc R 1
C C3 0.7828(4) 0.1141(3) 0.9666(3) 0.0419(9) Uani d . 1
C C4 0.5530(4) 0.1173(3) 1.0026(3) 0.0425(10) Uani d . 1
C C5 0.5792(4) 0.0571(3) 1.1103(3) 0.0453(10) Uani d . 1
C C6 0.4722(5) 0.0222(4) 1.1986(4) 0.0595(12) Uani d . 1
H H6 0.4910 -0.0181 1.2694 0.071 Uiso calc R 1
C C7 0.3367(6) 0.0498(4) 1.1770(5) 0.0686(14) Uani d . 1
H H7 0.2629 0.0284 1.2345 0.082 Uiso calc R 1
C C8 0.3081(5) 0.1085(4) 1.0720(5) 0.0646(13) Uani d . 1
H H8 0.2156 0.1259 1.0604 0.078 Uiso calc R 1
C C9 0.4140(5) 0.1419(4) 0.9840(4) 0.0548(11) Uani d . 1
H H9 0.3932 0.1800 0.9136 0.066 Uiso calc R 1
C C10 0.6308(4) 0.7721(3) 0.6403(3) 0.0419(9) Uani d . 1
H H10 0.7093 0.7925 0.6610 0.050 Uiso calc R 1
C C11 0.5300(5) 0.8482(3) 0.6015(3) 0.0510(11) Uani d . 1
H H11 0.5390 0.9167 0.5993 0.061 Uiso calc R 1
C C12 0.4179(5) 0.8216(3) 0.5668(3) 0.0509(11) Uani d . 1
H H12 0.3517 0.8733 0.5373 0.061 Uiso calc R 1
C C13 0.4014(4) 0.7157(3) 0.5751(3) 0.0412(9) Uani d . 1
C C14 0.5077(4) 0.6425(3) 0.6183(3) 0.0324(8) Uani d . 1
C C15 0.4904(4) 0.5306(3) 0.6342(3) 0.0324(8) Uani d . 1
C C16 0.3699(4) 0.4977(3) 0.6073(3) 0.0388(9) Uani d . 1
C C17 0.3547(4) 0.3878(4) 0.6272(3) 0.0483(10) Uani d . 1
H H17 0.2755 0.3630 0.6108 0.058 Uiso calc R 1
C C18 0.4574(4) 0.3172(3) 0.6711(3) 0.0480(10) Uani d . 1
H H18 0.4493 0.2440 0.6848 0.058 Uiso calc R 1
C C19 0.5741(4) 0.3573(3) 0.6946(3) 0.0414(9) Uani d . 1
H H19 0.6428 0.3086 0.7250 0.050 Uiso calc R 1
C C20 0.2832(4) 0.6799(4) 0.5451(3) 0.0496(11) Uani d . 1
H H20 0.2158 0.7295 0.5136 0.060 Uiso calc R 1
C C21 0.2673(4) 0.5755(4) 0.5616(3) 0.0495(11) Uani d . 1
H H21 0.1880 0.5537 0.5428 0.059 Uiso calc R 1
C C22 0.9995(4) 0.7222(3) 0.7252(3) 0.0482(10) Uani d . 1
H H22 1.0247 0.7479 0.6510 0.058 Uiso calc R 1
C C23 1.0657(5) 0.7738(4) 0.7734(4) 0.0643(13) Uani d . 1
H H23 1.1320 0.8335 0.7318 0.077 Uiso calc R 1
C C24 1.0321(5) 0.7355(4) 0.8821(4) 0.0601(13) Uani d . 1
H H24 1.0772 0.7679 0.9156 0.072 Uiso calc R 1
C C25 0.9300(4) 0.6477(4) 0.9434(4) 0.0477(10) Uani d . 1
C C26 0.8660(4) 0.6015(3) 0.8884(3) 0.0337(8) Uani d . 1
C C27 0.7593(4) 0.5112(3) 0.9494(3) 0.0335(8) Uani d . 1
C C28 0.7236(4) 0.4692(3) 1.0622(3) 0.0431(10) Uani d . 1
C C29 0.6200(5) 0.3799(4) 1.1174(3) 0.0538(12) Uani d . 1
H H29 0.5944 0.3491 1.1921 0.065 Uiso calc R 1
C C30 0.5578(5) 0.3389(4) 1.0624(4) 0.0564(12) Uani d . 1
H H30 0.4893 0.2800 1.0985 0.068 Uiso calc R 1
C C31 0.5983(4) 0.3865(3) 0.9502(3) 0.0458(10) Uani d . 1
H H31 0.5538 0.3588 0.9125 0.055 Uiso calc R 1
C C32 0.8913(5) 0.6029(4) 1.0585(4) 0.0597(13) Uani d . 1
H H32 0.9346 0.6331 1.0946 0.072 Uiso calc R 1
C C33 0.7933(5) 0.5181(4) 1.1143(4) 0.0601(13) Uani d . 1
H H33 0.7701 0.4902 1.1890 0.072 Uiso calc R 1

loop_
_atom_site_aniso_label
_atom_site_aniso_U_11
_atom_site_aniso_U_22
_atom_site_aniso_U_33
_atom_site_aniso_U_12
_atom_site_aniso_U_13
_atom_site_aniso_U_23
Cd1 0.03768(18) 0.03311(17) 0.03340(17) 0.00174(11) -0.00965(12) -0.01508(13)
N1 0.051(2) 0.0323(18) 0.0396(19) 0.0066(15) -0.0090(16) -0.0136(15)
N2 0.0384(18) 0.0316(18) 0.0320(16) 0.0034(14) -0.0016(13) -0.0146(14)
N3 0.0391(18) 0.0341(18) 0.0336(17) 0.0066(14) -0.0090(14) -0.0155(14)
N4 0.0362(18) 0.0378(19) 0.0397(19) -0.0016(14) -0.0030(14) -0.0188(15)
N5 0.0355(18) 0.0327(17) 0.0373(18) -0.0010(14) -0.0012(14) -0.0179(15)
N6 0.062(3) 0.038(2) 0.042(2) -0.0082(18) 0.0014(18) -0.0123(17)
O1 0.0607(18) 0.0383(16) 0.0414(15) 0.0156(13) -0.0106(13) -0.0219(13)
O2 0.081(2) 0.0449(17) 0.0316(16) 0.0098(15) -0.0083(15) -0.0111(14)
O3 0.102(3) 0.070(2) 0.099(3) -0.014(2) -0.011(2) -0.055(2)
O4 0.083(3) 0.097(3) 0.090(3) -0.019(2) -0.028(2) -0.028(2)
O5 0.124(3) 0.044(2) 0.096(3) 0.013(2) 0.020(2) -0.024(2)
O6 0.0600(19) 0.0493(18) 0.0378(16) 0.0131(14) 0.0034(14) -0.0145(14)
O7 0.067(3) 0.160(4) 0.126(4) 0.010(3) -0.013(2) -0.093(3)
S1 0.0574(7) 0.0492(7) 0.0355(6) 0.0010(5) -0.0078(5) -0.0146(5)
S2 0.0508(7) 0.0436(6) 0.0418(6) 0.0146(5) -0.0051(5) -0.0058(5)
C1 0.028(2) 0.038(2) 0.038(2) 0.0065(16) -0.0084(16) -0.0177(19)
C2 0.058(3) 0.038(2) 0.037(2) 0.013(2) 0.0004(19) -0.0158(19)
C3 0.055(3) 0.030(2) 0.036(2) 0.0020(18) -0.0027(19) -0.0124(17)
C4 0.051(3) 0.032(2) 0.047(2) 0.0014(18) -0.007(2) -0.0210(19)
C5 0.058(3) 0.035(2) 0.043(2) -0.0020(19) 0.001(2) -0.0206(19)
C6 0.073(3) 0.053(3) 0.054(3) -0.012(2) 0.003(3) -0.030(2)
C7 0.061(3) 0.071(4) 0.077(4) -0.016(3) 0.020(3) -0.045(3)
C8 0.048(3) 0.059(3) 0.092(4) -0.003(2) -0.002(3) -0.043(3)
C9 0.053(3) 0.051(3) 0.066(3) 0.002(2) -0.009(2) -0.032(2)
C10 0.043(2) 0.039(2) 0.044(2) -0.0040(18) -0.0002(18) -0.0209(19)
C11 0.062(3) 0.033(2) 0.052(3) 0.009(2) -0.002(2) -0.018(2)
C12 0.056(3) 0.040(2) 0.048(3) 0.015(2) -0.006(2) -0.014(2)
C13 0.038(2) 0.046(2) 0.035(2) 0.0125(18) -0.0019(17) -0.0174(19)
C14 0.035(2) 0.037(2) 0.0248(18) 0.0047(16) -0.0013(15) -0.0148(16)
C15 0.036(2) 0.039(2) 0.0227(18) 0.0041(16) -0.0032(15) -0.0156(16)
C16 0.035(2) 0.049(2) 0.036(2) 0.0014(18) -0.0058(17) -0.0227(19)
C17 0.043(2) 0.061(3) 0.047(2) -0.009(2) -0.0067(19) -0.030(2)
C18 0.056(3) 0.040(2) 0.053(3) -0.003(2) -0.013(2) -0.025(2)
C19 0.050(2) 0.033(2) 0.043(2) 0.0052(18) -0.0152(19) -0.0169(19)
C20 0.036(2) 0.066(3) 0.050(3) 0.020(2) -0.0168(19) -0.028(2)
C21 0.042(2) 0.066(3) 0.053(3) 0.010(2) -0.018(2) -0.035(2)
C22 0.047(3) 0.039(2) 0.050(3) -0.0114(19) 0.003(2) -0.017(2)
C23 0.053(3) 0.051(3) 0.087(4) -0.017(2) -0.005(3) -0.033(3)
C24 0.055(3) 0.062(3) 0.086(4) -0.002(2) -0.016(3) -0.053(3)
C25 0.045(3) 0.053(3) 0.060(3) 0.007(2) -0.017(2) -0.038(2)
C26 0.030(2) 0.037(2) 0.040(2) 0.0081(16) -0.0097(16) -0.0215(18)
C27 0.035(2) 0.033(2) 0.035(2) 0.0083(16) -0.0082(16) -0.0178(17)
C28 0.045(2) 0.051(3) 0.037(2) 0.015(2) -0.0055(18) -0.024(2)
C29 0.059(3) 0.053(3) 0.036(2) 0.004(2) 0.011(2) -0.015(2)
C30 0.055(3) 0.045(3) 0.057(3) -0.008(2) 0.013(2) -0.020(2)
C31 0.050(3) 0.040(2) 0.048(3) -0.0057(19) 0.002(2) -0.024(2)
C32 0.064(3) 0.081(4) 0.066(3) 0.014(3) -0.028(3) -0.056(3)
C33 0.067(3) 0.081(4) 0.047(3) 0.015(3) -0.015(2) -0.040(3)

loop_
_atom_type_symbol
_atom_type_description
_atom_type_scat_dispersion_real
_atom_type_scat_dispersion_imag
_atom_type_scat_source
C C 0.0033 0.0016 'International Tables Vol C Tables 4.2.6.8 and 6.1.1.4'
H H 0.0000 0.0000 'International Tables Vol C Tables 4.2.6.8 and 6.1.1.4'
N N 0.0061 0.0033 'International Tables Vol C Tables 4.2.6.8 and 6.1.1.4'
O O 0.0106 0.0060 'International Tables Vol C Tables 4.2.6.8 and 6.1.1.4'
Cd Cd -0.8075 1.2024 'International Tables Vol C Tables 4.2.6.8 and 6.1.1.4'
S S 0.1246 0.1234 'International Tables Vol C Tables 4.2.6.8 and 6.1.1.4'

loop_
_geom_angle_atom_site_label_1
_geom_angle_atom_site_label_2
_geom_angle_atom_site_label_3
_geom_angle
_geom_angle_publ_flag
O1 Cd1 O6 108.46(10) y
O1 Cd1 N3 93.32(10) y
O6 Cd1 N3 104.53(10) y
O1 Cd1 N4 103.36(10) y
O6 Cd1 N4 90.47(11) y
N3 Cd1 N4 152.86(10) y
O1 Cd1 N5 80.97(9) y
O6 Cd1 N5 160.14(10) y
N3 Cd1 N5 92.00(10) y
N4 Cd1 N5 70.11(10) y
O1 Cd1 N2 162.06(10) y
O6 Cd1 N2 83.42(10) y
N3 Cd1 N2 70.26(10) y
N4 Cd1 N2 89.59(10) y
N5 Cd1 N2 92.11(10) y
C3 N1 C4 109.4(3) ?
C10 N2 C14 118.0(3) ?
C10 N2 Cd1 126.4(3) ?
C14 N2 Cd1 115.6(2) ?
C19 N3 C15 117.5(3) ?
C19 N3 Cd1 125.7(2) ?
C15 N3 Cd1 116.8(2) ?
C22 N4 C26 117.6(3) ?
C22 N4 Cd1 126.0(3) ?
C26 N4 Cd1 116.2(2) ?
C31 N5 C27 118.6(3) ?
C31 N5 Cd1 124.8(3) ?
C27 N5 Cd1 116.2(2) ?
O5 N6 O3 122.4(5) ?
O5 N6 O4 121.4(4) ?
O3 N6 O4 116.2(4) ?
C1 O1 Cd1 114.2(2) ?
Cd1 O6 H34 125.3 ?
Cd1 O6 H35 124.4 ?
H34 O6 H35 105.0 ?
H36 O7 H37 104.7 ?
C5 S1 C3 88.46(19) ?
C3 S2 C2 102.8(2) ?
O2 C1 O1 124.4(3) ?
O2 C1 C2 116.8(3) ?
O1 C1 C2 118.7(3) ?
C1 C2 S2 117.5(3) ?
C1 C2 H2A 107.9 ?
S2 C2 H2A 107.9 ?
C1 C2 H2B 107.9 ?
S2 C2 H2B 107.9 ?
H2A C2 H2B 107.2 ?
N1 C3 S2 127.3(3) ?
N1 C3 S1 117.1(3) ?
S2 C3 S1 115.6(2) ?
N1 C4 C9 125.0(4) ?
N1 C4 C5 116.2(4) ?
C9 C4 C5 118.7(4) ?
C6 C5 C4 122.4(4) ?
C6 C5 S1 128.8(4) ?
C4 C5 S1 108.8(3) ?
C7 C6 C5 117.2(5) ?
C7 C6 H6 121.4 ?
C5 C6 H6 121.4 ?
C6 C7 C8 121.6(5) ?
C6 C7 H7 119.2 ?
C8 C7 H7 119.2 ?
C9 C8 C7 121.3(5) ?
C9 C8 H8 119.3 ?
C7 C8 H8 119.3 ?
C8 C9 C4 118.8(4) ?
C8 C9 H9 120.6 ?
C4 C9 H9 120.6 ?
N2 C10 C11 123.6(4) ?
N2 C10 H10 118.2 ?
C11 C10 H10 118.2 ?
C12 C11 C10 119.0(4) ?
C12 C11 H11 120.5 ?
C10 C11 H11 120.5 ?
C11 C12 C13 120.1(4) ?
C11 C12 H12 119.9 ?
C13 C12 H12 119.9 ?
C12 C13 C14 116.8(4) ?
C12 C13 C20 123.4(4) ?
C14 C13 C20 119.8(4) ?
N2 C14 C13 122.3(3) ?
N2 C14 C15 119.1(3) ?
C13 C14 C15 118.5(3) ?
N3 C15 C16 122.4(3) ?
N3 C15 C14 117.8(3) ?
C16 C15 C14 119.8(3) ?
C15 C16 C17 118.1(3) ?
C15 C16 C21 119.6(4) ?
C17 C16 C21 122.3(4) ?
C18 C17 C16 119.4(4) ?
C18 C17 H17 120.3 ?
C16 C17 H17 120.3 ?
C17 C18 C19 118.6(4) ?
C17 C18 H18 120.7 ?
C19 C18 H18 120.7 ?
N3 C19 C18 124.0(4) ?
N3 C19 H19 118.0 ?
C18 C19 H19 118.0 ?
C21 C20 C13 121.1(4) ?
C21 C20 H20 119.4 ?
C13 C20 H20 119.4 ?
C20 C21 C16 121.1(4) ?
C20 C21 H21 119.4 ?
C16 C21 H21 119.4 ?
N4 C22 C23 123.1(4) ?
N4 C22 H22 118.4 ?
C23 C22 H22 118.4 ?
C24 C23 C22 119.1(4) ?
C24 C23 H23 120.5 ?
C22 C23 H23 120.5 ?
C23 C24 C25 120.1(4) ?
C23 C24 H24 120.0 ?
C25 C24 H24 120.0 ?
C24 C25 C26 117.4(4) ?
C24 C25 C32 122.6(4) ?
C26 C25 C32 119.9(4) ?
N4 C26 C25 122.6(4) ?
N4 C26 C27 118.6(3) ?
C25 C26 C27 118.8(3) ?
N5 C27 C28 121.8(4) ?
N5 C27 C26 118.3(3) ?
C28 C27 C26 119.9(3) ?
C27 C28 C29 117.2(4) ?
C27 C28 C33 119.1(4) ?
C29 C28 C33 123.7(4) ?
C30 C29 C28 120.3(4) ?
C30 C29 H29 119.8 ?
C28 C29 H29 119.8 ?
C29 C30 C31 118.7(4) ?
C29 C30 H30 120.6 ?
C31 C30 H30 120.6 ?
N5 C31 C30 123.3(4) ?
N5 C31 H31 118.4 ?
C30 C31 H31 118.4 ?
C33 C32 C25 120.7(4) ?
C33 C32 H32 119.7 ?
C25 C32 H32 119.7 ?
C32 C33 C28 121.6(4) ?
C32 C33 H33 119.2 ?
C28 C33 H33 119.2 ?

loop_
_geom_bond_atom_site_label_1
_geom_bond_atom_site_label_2
_geom_bond_distance
_geom_bond_publ_flag
Cd1 O1 2.240(2) y
Cd1 O6 2.274(3) y
Cd1 N3 2.376(3) y
Cd1 N4 2.376(3) y
Cd1 N5 2.383(3) y
Cd1 N2 2.394(3) y
N1 C3 1.291(5) ?
N1 C4 1.390(5) ?
N2 C10 1.325(5) ?
N2 C14 1.357(5) ?
N3 C19 1.328(5) ?
N3 C15 1.360(4) ?
N4 C22 1.332(5) ?
N4 C26 1.359(4) ?
N5 C31 1.317(5) ?
N5 C27 1.356(4) ?
N6 O5 1.211(4) ?
N6 O3 1.214(5) ?
N6 O4 1.248(5) ?
O1 C1 1.250(4) ?
O2 C1 1.235(4) ?
O6 H34 0.8500 ?
O6 H35 0.8500 ?
O7 H36 0.8501 ?
O7 H37 0.8501 ?
S1 C5 1.740(4) ?
S1 C3 1.759(4) ?
S2 C3 1.748(4) ?
S2 C2 1.803(4) ?
C1 C2 1.517(5) ?
C2 H2A 0.9700 ?
C2 H2B 0.9700 ?
C4 C9 1.397(6) ?
C4 C5 1.405(5) ?
C5 C6 1.387(6) ?
C6 C7 1.379(7) ?
C6 H6 0.9300 ?
C7 C8 1.380(7) ?
C7 H7 0.9300 ?
C8 C9 1.380(6) ?
C8 H8 0.9300 ?
C9 H9 0.9300 ?
C10 C11 1.384(5) ?
C10 H10 0.9300 ?
C11 C12 1.355(6) ?
C11 H11 0.9300 ?
C12 C13 1.409(6) ?
C12 H12 0.9300 ?
C13 C14 1.412(5) ?
C13 C20 1.424(6) ?
C14 C15 1.449(5) ?
C15 C16 1.398(5) ?
C16 C17 1.403(6) ?
C16 C21 1.425(5) ?
C17 C18 1.369(6) ?
C17 H17 0.9300 ?
C18 C19 1.389(5) ?
C18 H18 0.9300 ?
C19 H19 0.9300 ?
C20 C21 1.344(6) ?
C20 H20 0.9300 ?
C21 H21 0.9300 ?
C22 C23 1.395(6) ?
C22 H22 0.9300 ?
C23 C24 1.359(6) ?
C23 H23 0.9300 ?
C24 C25 1.395(6) ?
C24 H24 0.9300 ?
C25 C26 1.407(5) ?
C25 C32 1.434(6) ?
C26 C27 1.441(5) ?
C27 C28 1.407(5) ?
C28 C29 1.407(6) ?
C28 C33 1.430(6) ?
C29 C30 1.347(6) ?
C29 H29 0.9300 ?
C30 C31 1.396(6) ?
C30 H30 0.9300 ?
C31 H31 0.9300 ?
C32 C33 1.338(7) ?
C32 H32 0.9300 ?
C33 H33 0.9300 ?

loop_
_geom_hbond_atom_site_label_D
_geom_hbond_atom_site_label_H
_geom_hbond_atom_site_label_A
_geom_hbond_site_symmetry_A
_geom_hbond_distance_DH
_geom_hbond_distance_HA
_geom_hbond_distance_DA
_geom_hbond_angle_DHA
O6 H34 O2 2_766 0.85 1.89 2.725(4) 169
O6 H35 O4 2_666 0.85 2.04 2.852(5) 159
O7 H36 O4 1_655 0.85 2.03 2.860(6) 167
O7 H37 O4 2_656 0.85 2.32 3.135(7) 160

loop_
_geom_torsion_atom_site_label_1
_geom_torsion_atom_site_label_2
_geom_torsion_atom_site_label_3
_geom_torsion_atom_site_label_4
_geom_torsion
O1 Cd1 N2 C10 152.5(3)
O6 Cd1 N2 C10 -74.8(3)
N3 Cd1 N2 C10 177.2(3)
N4 Cd1 N2 C10 15.7(3)
N5 Cd1 N2 C10 85.8(3)
O1 Cd1 N2 C14 -30.6(4)
O6 Cd1 N2 C14 102.1(2)
N3 Cd1 N2 C14 -5.9(2)
N4 Cd1 N2 C14 -167.3(2)
N5 Cd1 N2 C14 -97.3(2)
O1 Cd1 N3 C19 -3.2(3)
O6 Cd1 N3 C19 106.8(3)
N4 Cd1 N3 C19 -131.6(3)
N5 Cd1 N3 C19 -84.3(3)
N2 Cd1 N3 C19 -175.8(3)
O1 Cd1 N3 C15 177.2(2)
O6 Cd1 N3 C15 -72.7(2)
N4 Cd1 N3 C15 48.9(4)
N5 Cd1 N3 C15 96.2(2)
N2 Cd1 N3 C15 4.6(2)
O1 Cd1 N4 C22 106.7(3)
O6 Cd1 N4 C22 -2.4(3)
N3 Cd1 N4 C22 -126.9(3)
N5 Cd1 N4 C22 -178.2(3)
N2 Cd1 N4 C22 -85.8(3)
O1 Cd1 N4 C26 -69.2(2)
O6 Cd1 N4 C26 -178.3(2)
N3 Cd1 N4 C26 57.3(4)
N5 Cd1 N4 C26 5.9(2)
N2 Cd1 N4 C26 98.3(2)
O1 Cd1 N5 C31 -71.5(3)
O6 Cd1 N5 C31 168.3(3)
N3 Cd1 N5 C31 21.6(3)
N4 Cd1 N5 C31 -179.3(3)
N2 Cd1 N5 C31 91.9(3)
O1 Cd1 N5 C27 100.9(2)
O6 Cd1 N5 C27 -19.4(4)
N3 Cd1 N5 C27 -166.1(2)
N4 Cd1 N5 C27 -6.9(2)
N2 Cd1 N5 C27 -95.7(2)
O6 Cd1 O1 C1 -42.0(3)
N3 Cd1 O1 C1 64.5(3)
N4 Cd1 O1 C1 -137.0(3)
N5 Cd1 O1 C1 156.0(3)
N2 Cd1 O1 C1 87.7(4)
Cd1 O1 C1 O2 21.0(5)
Cd1 O1 C1 C2 -155.0(3)
O2 C1 C2 S2 164.2(3)
O1 C1 C2 S2 -19.6(5)
C3 S2 C2 C1 80.9(3)
C4 N1 C3 S2 -179.8(3)
C4 N1 C3 S1 0.8(4)
C2 S2 C3 N1 1.1(4)
C2 S2 C3 S1 -179.4(2)
C5 S1 C3 N1 -1.3(3)
C5 S1 C3 S2 179.2(2)
C3 N1 C4 C9 179.5(4)
C3 N1 C4 C5 0.3(5)
N1 C4 C5 C6 178.5(4)
C9 C4 C5 C6 -0.7(6)
N1 C4 C5 S1 -1.2(4)
C9 C4 C5 S1 179.6(3)
C3 S1 C5 C6 -178.5(4)
C3 S1 C5 C4 1.3(3)
C4 C5 C6 C7 -0.5(6)
S1 C5 C6 C7 179.2(3)
C5 C6 C7 C8 0.8(7)
C6 C7 C8 C9 0.2(7)
C7 C8 C9 C4 -1.4(7)
N1 C4 C9 C8 -177.5(4)
C5 C4 C9 C8 1.6(6)
C14 N2 C10 C11 0.7(5)
Cd1 N2 C10 C11 177.5(3)
N2 C10 C11 C12 -2.7(6)
C10 C11 C12 C13 3.0(6)
C11 C12 C13 C14 -1.4(6)
C11 C12 C13 C20 177.0(4)
C10 N2 C14 C13 1.0(5)
Cd1 N2 C14 C13 -176.2(3)
C10 N2 C14 C15 -176.0(3)
Cd1 N2 C14 C15 6.8(4)
C12 C13 C14 N2 -0.6(5)
C20 C13 C14 N2 -179.1(3)
C12 C13 C14 C15 176.4(3)
C20 C13 C14 C15 -2.1(5)
C19 N3 C15 C16 -2.0(5)
Cd1 N3 C15 C16 177.6(3)
C19 N3 C15 C14 177.4(3)
Cd1 N3 C15 C14 -3.0(4)
N2 C14 C15 N3 -2.6(5)
C13 C14 C15 N3 -179.7(3)
N2 C14 C15 C16 176.8(3)
C13 C14 C15 C16 -0.3(5)
N3 C15 C16 C17 1.4(5)
C14 C15 C16 C17 -177.9(3)
N3 C15 C16 C21 -178.8(3)
C14 C15 C16 C21 1.9(5)
C15 C16 C17 C18 -0.4(6)
C21 C16 C17 C18 179.8(4)
C16 C17 C18 C19 0.0(6)
C15 N3 C19 C18 1.6(6)
Cd1 N3 C19 C18 -177.9(3)
C17 C18 C19 N3 -0.7(6)
C12 C13 C20 C21 -175.4(4)
C14 C13 C20 C21 3.0(6)
C13 C20 C21 C16 -1.5(6)
C15 C16 C21 C20 -1.0(6)
C17 C16 C21 C20 178.8(4)
C26 N4 C22 C23 0.2(6)
Cd1 N4 C22 C23 -175.6(3)
N4 C22 C23 C24 1.4(7)
C22 C23 C24 C25 -1.6(7)
C23 C24 C25 C26 0.4(6)
C23 C24 C25 C32 179.2(4)
C22 N4 C26 C25 -1.5(5)
Cd1 N4 C26 C25 174.8(3)
C22 N4 C26 C27 179.2(3)
Cd1 N4 C26 C27 -4.5(4)
C24 C25 C26 N4 1.2(6)
C32 C25 C26 N4 -177.7(4)
C24 C25 C26 C27 -179.5(3)
C32 C25 C26 C27 1.6(5)
C31 N5 C27 C28 0.5(5)
Cd1 N5 C27 C28 -172.3(3)
C31 N5 C27 C26 -179.7(3)
Cd1 N5 C27 C26 7.4(4)
N4 C26 C27 N5 -2.0(5)
C25 C26 C27 N5 178.7(3)
N4 C26 C27 C28 177.8(3)
C25 C26 C27 C28 -1.6(5)
N5 C27 C28 C29 0.6(5)
C26 C27 C28 C29 -179.1(3)
N5 C27 C28 C33 -179.6(3)
C26 C27 C28 C33 0.6(5)
C27 C28 C29 C30 -0.9(6)
C33 C28 C29 C30 179.4(4)
C28 C29 C30 C31 0.1(6)
C27 N5 C31 C30 -1.4(6)
Cd1 N5 C31 C30 170.7(3)
C29 C30 C31 N5 1.2(6)
C24 C25 C32 C33 -179.6(4)
C26 C25 C32 C33 -0.8(6)
C25 C32 C33 C28 -0.2(7)
C27 C28 C33 C32 0.2(6)
C29 C28 C33 C32 180.0(4)
